data_7059515
loop_
_publ_author_name
'Lin, Wenhua'
'Zhang, Liping'
'Suo, Hongyi'
'Vignesh, Arumugam'
'Yousuf, Nighat'
'Hao, Xiang'
'Sun, Wen-Hua'

_publ_section_title
;
 Synthesis of characteristic polyisoprenes using rationally designed
 iminopyridyl metal (Fe and Co) precatalysts: investigation of
 co-catalysts and steric influence on their catalytic activity
;
_journal_issue 19
_journal_name_full 'New Journal of Chemistry'
_journal_page_first 8076
_journal_page_last 8084
_journal_paper_doi 10.1039/D0NJ00942C
_journal_volume 44
_journal_year 2020
_chemical_formula_moiety 'C34 H28 Cl4 Fe2 N4 O, C H2 Cl2'
_chemical_formula_sum 'C35 H30 Cl6 Fe2 N4 O'
_chemical_formula_weight 847.03
_space_group_crystal_system monoclinic
_space_group_IT_number 14
_space_group_name_Hall '-P 2ybc'
_space_group_name_H-M_alt 'P 1 21/c 1'
_atom_sites_solution_hydrogens geom
_atom_sites_solution_primary iterative
_audit_creation_date 2019-09-08
_audit_creation_method
;
Olex2 1.2
(compiled 2018.05.29 svn.r3508 for OlexSys, GUI svn.r5506)
;
_audit_update_record
;
2020-01-09 deposited with the CCDC.	2020-04-20 downloaded from the CCDC.
;
_cell_angle_alpha 90
_cell_angle_beta 95.360(4)
_cell_angle_gamma 90
_cell_formula_units_Z 4
_cell_length_a 8.0681(3)
_cell_length_b 22.9447(9)
_cell_length_c 21.9040(8)
_cell_measurement_reflns_used 7732
_cell_measurement_temperature 170.00(10)
_cell_measurement_theta_max 25.7590
_cell_measurement_theta_min 3.5300
_cell_volume 4037.1(3)
_computing_cell_refinement 'CrysAlisPro 1.171.39.45i (Rigaku OD, 2018)'
_computing_data_collection 'CrysAlisPro 1.171.39.45i (Rigaku OD, 2018)'
_computing_data_reduction 'CrysAlisPro 1.171.39.45i (Rigaku OD, 2018)'
_computing_molecular_graphics 'Olex2 (Dolomanov et al., 2009)'
_computing_publication_material 'Olex2 (Dolomanov et al., 2009)'
_computing_structure_refinement 'ShelXL (Sheldrick, 2015)'
_computing_structure_solution 'olex2.solve (Bourhis et al., 2015)'
_diffrn_ambient_environment N~2~
_diffrn_ambient_temperature 170.00(10)
_diffrn_detector 'CCD plate'
_diffrn_measured_fraction_theta_full 0.997
_diffrn_measured_fraction_theta_max 0.995
_diffrn_measurement_details
;
List of Runs (angles in degrees, time in seconds):

  # Type    Start    End  Width  t~exp~   \w     \q     \k     \f   Frames
#--------------------------------------------------------------------------
  1  \w    -60.00 -32.64   0.38   14.00    --    5.00  45.00 165.63   72
  2  \w    -83.00 -49.94   0.38   14.00    --  -14.80  45.00  30.00   87
  3  \w   -103.00 -63.86   0.38   14.00    --  -14.80  45.00 171.06  103
  4  \w   -104.00 -68.66   0.38   14.00    --  -14.80  45.00 150.00   93
  5  \w    -33.00  70.36   0.38   14.00    --  -14.80  45.00 150.00  272
  6  \w    -55.00  72.30   0.38   14.00    --  -14.80  45.00 -19.91  335
  7  \w    -34.00  73.16   0.38   14.00    --  -14.80  45.00  30.00  282
  8  \w     47.00  73.22   0.38   14.00    --  -14.80  45.00 171.06   69
  9  \w     18.00  44.22   0.38   14.00    --  -14.80  45.00 120.00   69
 10  \w    -94.00 -48.78   0.38   14.00    --  -14.80  45.00  90.00  119
 11  \w    -16.00  72.16   0.38   14.00    --  -14.80  45.00  90.00  232
 12  \w    -56.00 -29.78   0.38   14.00    --  -14.80  45.00 120.00   69
;
_diffrn_measurement_device 'four-circle diffractometer'
_diffrn_measurement_device_type 'XtaLAB AFC10 (RCD3): fixed-chi single'
_diffrn_measurement_method '\w scans'
_diffrn_orient_matrix_type 'CrysAlisPro convention (1999,Acta A55,543-557)'
_diffrn_orient_matrix_UB_11 -0.0679487000
_diffrn_orient_matrix_UB_12 -0.0167389000
_diffrn_orient_matrix_UB_13 -0.0133885000
_diffrn_orient_matrix_UB_21 0.0538546000
_diffrn_orient_matrix_UB_22 -0.0241164000
_diffrn_orient_matrix_UB_23 -0.0025780000
_diffrn_orient_matrix_UB_31 -0.0170527000
_diffrn_orient_matrix_UB_32 -0.0096858000
_diffrn_orient_matrix_UB_33 0.0295029000
_diffrn_radiation_monochromator mirror
_diffrn_radiation_probe x-ray
_diffrn_radiation_type MoK\a
_diffrn_radiation_wavelength 0.71073
_diffrn_reflns_av_unetI/netI 0.0735
_diffrn_reflns_Laue_measured_fraction_full 0.997
_diffrn_reflns_Laue_measured_fraction_max 0.995
_diffrn_reflns_limit_h_max 10
_diffrn_reflns_limit_h_min -10
_diffrn_reflns_limit_k_max 29
_diffrn_reflns_limit_k_min -29
_diffrn_reflns_limit_l_max 28
_diffrn_reflns_limit_l_min -4
_diffrn_reflns_number 9241
_diffrn_reflns_point_group_measured_fraction_full 0.997
_diffrn_reflns_point_group_measured_fraction_max 0.995
_diffrn_reflns_theta_full 25.242
_diffrn_reflns_theta_max 27.499
_diffrn_reflns_theta_min 3.405
_diffrn_source 'Rotating-anode X-ray tube'
_diffrn_source_type 'Rigaku (Mo) X-ray Source'
_exptl_absorpt_coefficient_mu 1.147
_exptl_absorpt_correction_T_max 1.00000
_exptl_absorpt_correction_T_min 0.74365
_exptl_absorpt_correction_type multi-scan
_exptl_absorpt_process_details
;
CrysAlisPro 1.171.39.45i (Rigaku Oxford Diffraction, 2018)
Empirical absorption correction using spherical harmonics,
 implemented in SCALE3 ABSPACK scaling algorithm.
;
_exptl_crystal_colour brown
_exptl_crystal_colour_primary brown
_exptl_crystal_density_diffrn 1.394
_exptl_crystal_description needle
_exptl_crystal_F_000 1720
_exptl_crystal_size_max 0.307
_exptl_crystal_size_mid 0.224
_exptl_crystal_size_min 0.125
_refine_diff_density_max 1.575
_refine_diff_density_min -0.955
_refine_diff_density_rms 0.162
_refine_ls_extinction_method none
_refine_ls_goodness_of_fit_ref 1.041
_refine_ls_hydrogen_treatment constr
_refine_ls_matrix_type full
_refine_ls_number_parameters 436
_refine_ls_number_reflns 9241
_refine_ls_number_restraints 0
_refine_ls_restrained_S_all 1.041
_refine_ls_R_factor_all 0.1151
_refine_ls_R_factor_gt 0.0811
_refine_ls_shift/su_max 0.000
_refine_ls_shift/su_mean 0.000
_refine_ls_structure_factor_coef Fsqd
_refine_ls_weighting_details 'w=1/[\s^2^(Fo^2^)+(0.1293P)^2^+5.7694P] where P=(Fo^2^+2Fc^2^)/3'
_refine_ls_weighting_scheme calc
_refine_ls_wR_factor_gt 0.2125
_refine_ls_wR_factor_ref 0.2306
_reflns_Friedel_coverage 0.000
_reflns_number_gt 6420
_reflns_number_total 9241
_reflns_threshold_expression 'I > 2\s(I)'
_cod_data_source_file d0nj00942c2.cif
_cod_data_source_block Fe1
_cod_depositor_comments
;Adding full bibliography for 7059515--7059517.cif.

 Adding full bibliography for 7059515--7059517.cif.
;
_cod_database_code 7059515
_shelx_shelxl_version_number 2017/1
_chemical_oxdiff_formula CHNClFe
_chemical_oxdiff_usercomment 'C H N Fe Cl'
_shelx_space_group_comment
;
The symmetry employed for this shelxl refinement is uniquely defined
by the following loop, which should always be used as a source of
symmetry information in preference to the above space-group names.
They are only intended as comments.
;
_reflns_odcompleteness_completeness 95.92
_reflns_odcompleteness_iscentric 1
_reflns_odcompleteness_theta 27.82
_olex2_refinement_description
;
1. Twinned data refinement
 Scales: 0.5741(19)
 0.4259(19)
2. Fixed Uiso
 At 1.2 times of:
  All C(H) groups, All C(H,H) groups
 At 1.5 times of:
  All C(H,H,H) groups
3.a Secondary CH2 refined with riding coordinates:
 C35(H35A,H35B)
3.b Aromatic/amide H refined with riding coordinates:
 C10(H10), C1(H1), C13(H13), C4(H4), C17(H17), C11(H11), C16(H16), C28(H28),
 C2(H2), C15(H15), C34(H34), C12(H12), C27(H27), C33(H33), C21(H21), C3(H3),
 C18(H18), C32(H32), C29(H29), C20(H20), C30(H30), C19(H19)
3.c Idealised Me refined as rotating group:
 C24(H24A,H24B,H24C), C7(H7A,H7B,H7C)
;
_platon_squeeze_void_probe_radius 1.20
_olex2_submission_special_instructions 'No special instructions were received'
_oxdiff_exptl_absorpt_empirical_details
;
Empirical correction (ABSPACK) includes:
- Absorption correction using spherical harmonics
- Frame scaling
;
_oxdiff_exptl_absorpt_empirical_full_max 1.328
_oxdiff_exptl_absorpt_empirical_full_min 0.761

loop_
_space_group_symop_operation_xyz
'x, y, z'
'-x, y+1/2, -z+1/2'
'-x, -y, -z'
'x, -y-1/2, z-1/2'

loop_
_atom_site_label
_atom_site_type_symbol
_atom_site_fract_x
_atom_site_fract_y
_atom_site_fract_z
_atom_site_U_iso_or_equiv
_atom_site_adp_type
_atom_site_occupancy
_atom_site_site_symmetry_order
_atom_site_calc_flag
_atom_site_refinement_flags_posn
_atom_site_refinement_flags_adp
_atom_site_refinement_flags_occupancy
_atom_site_disorder_assembly
_atom_site_disorder_group
Fe2 Fe 0.77906(11) 0.28625(4) 0.35169(4) 0.0302(2) Uani 1 1 d . . . . .
Fe1 Fe 0.67518(11) 0.35219(4) 0.21718(4) 0.0271(2) Uani 1 1 d . . . . .
Cl1 Cl 0.89443(19) 0.41652(7) 0.22293(7) 0.0388(4) Uani 1 1 d . . . . .
Cl4 Cl 0.5277(2) 0.27681(8) 0.38484(7) 0.0436(4) Uani 1 1 d . . . . .
Cl2 Cl 0.9143(2) 0.20350(7) 0.37507(8) 0.0444(4) Uani 1 1 d . . . . .
Cl3 Cl 0.9099(3) 0.35959(8) 0.40122(8) 0.0487(4) Uani 1 1 d . . . . .
Cl53 Cl 0.0950(4) 0.45016(14) 0.63750(15) 0.0995(9) Uani 1 1 d . . . . .
Cl51 Cl -0.0078(4) 0.37159(12) 0.73087(15) 0.0951(9) Uani 1 1 d . . . . .
O1 O 0.7617(6) 0.29882(19) 0.27177(18) 0.0342(10) Uani 1 1 d . . . . .
N3 N 0.5203(7) 0.3976(2) 0.2751(2) 0.0317(11) Uani 1 1 d . . . . .
N1 N 0.7327(7) 0.3070(2) 0.1372(2) 0.0297(11) Uani 1 1 d . . . . .
N2 N 0.5599(6) 0.4046(2) 0.1361(2) 0.0287(11) Uani 1 1 d . . . . .
C6 C 0.5838(8) 0.3845(3) 0.0830(3) 0.0317(13) Uani 1 1 d . . . . .
C14 C 0.4590(9) 0.5643(3) 0.1474(3) 0.0362(15) Uani 1 1 d . . . . .
C22 C 0.3694(8) 0.3741(3) 0.2826(3) 0.0359(14) Uani 1 1 d . . . . .
C10 C 0.7176(8) 0.5195(3) 0.1230(3) 0.0359(14) Uani 1 1 d . . . . .
H10 H 0.780547 0.486584 0.116232 0.043 Uiso 1 1 calc R . . . .
C1 C 0.8162(9) 0.2571(3) 0.1416(3) 0.0374(15) Uani 1 1 d . . . . .
H1 H 0.855685 0.243382 0.180210 0.045 Uiso 1 1 calc R . . . .
N4 N 0.4343(7) 0.3037(2) 0.2114(2) 0.0337(11) Uani 1 1 d . . . . .
C8 C 0.4713(8) 0.4580(3) 0.1428(2) 0.0292(13) Uani 1 1 d . . . . .
C13 C 0.5329(9) 0.6194(3) 0.1416(3) 0.0389(15) Uani 1 1 d . . . . .
H13 H 0.471065 0.652799 0.147315 0.047 Uiso 1 1 calc R . . . .
C26 C 0.3549(9) 0.2449(3) 0.1208(3) 0.0387(15) Uani 1 1 d . . . . .
C5 C 0.6774(7) 0.3285(3) 0.0818(3) 0.0290(13) Uani 1 1 d . . . . .
C24 C 0.1804(9) 0.2850(4) 0.2642(4) 0.0516(19) Uani 1 1 d . . . . .
H24A H 0.190686 0.274934 0.306887 0.077 Uiso 1 1 calc GR . . . .
H24B H 0.172447 0.250103 0.239920 0.077 Uiso 1 1 calc GR . . . .
H24C H 0.082155 0.308158 0.254915 0.077 Uiso 1 1 calc GR . . . .
C4 C 0.7030(9) 0.2984(3) 0.0284(3) 0.0383(15) Uani 1 1 d . . . . .
H4 H 0.662293 0.313013 -0.009701 0.046 Uiso 1 1 calc R . . . .
C23 C 0.3308(8) 0.3193(3) 0.2497(3) 0.0336(14) Uani 1 1 d . . . . .
C17 C 0.3124(8) 0.4552(3) 0.1582(3) 0.0371(15) Uani 1 1 d . . . . .
H17 H 0.263164 0.418883 0.161954 0.045 Uiso 1 1 calc R . . . .
C7 C 0.5248(11) 0.4112(3) 0.0221(3) 0.0496(19) Uani 1 1 d . . . . .
H7A H 0.443010 0.440568 0.027861 0.074 Uiso 1 1 calc GR . . . .
H7B H 0.476215 0.381480 -0.004805 0.074 Uiso 1 1 calc GR . . . .
H7C H 0.617415 0.428466 0.004352 0.074 Uiso 1 1 calc GR . . . .
C9 C 0.5494(8) 0.5137(3) 0.1377(2) 0.0320(13) Uani 1 1 d . . . . .
C11 C 0.7858(10) 0.5742(3) 0.1188(3) 0.0447(17) Uani 1 1 d . . . . .
H11 H 0.895838 0.577862 0.110001 0.054 Uiso 1 1 calc R . . . .
C16 C 0.2198(9) 0.5058(3) 0.1686(3) 0.0442(16) Uani 1 1 d . . . . .
H16 H 0.110863 0.502837 0.178838 0.053 Uiso 1 1 calc R . . . .
C28 C 0.2069(9) 0.2856(4) 0.0297(3) 0.0482(18) Uani 1 1 d . . . . .
H28 H 0.154391 0.317086 0.009361 0.058 Uiso 1 1 calc R . . . .
C2 C 0.8466(10) 0.2244(3) 0.0896(3) 0.0458(17) Uani 1 1 d . . . . .
H2 H 0.903134 0.189118 0.093264 0.055 Uiso 1 1 calc R . . . .
C15 C 0.2917(9) 0.5589(3) 0.1634(3) 0.0420(16) Uani 1 1 d . . . . .
H15 H 0.231148 0.592347 0.170383 0.050 Uiso 1 1 calc R . . . .
C34 C 0.5009(10) 0.2007(3) 0.2108(3) 0.0480(18) Uani 1 1 d . . . . .
H34 H 0.549248 0.204162 0.250909 0.058 Uiso 1 1 calc R . . . .
C12 C 0.6921(9) 0.6246(3) 0.1278(3) 0.0401(16) Uani 1 1 d . . . . .
H12 H 0.739277 0.661317 0.124192 0.048 Uiso 1 1 calc R . . . .
C31 C 0.3655(10) 0.1903(3) 0.0894(3) 0.0458(18) Uani 1 1 d . . . . .
C27 C 0.2693(8) 0.2919(3) 0.0893(3) 0.0377(15) Uani 1 1 d . . . . .
H27 H 0.255830 0.327032 0.109477 0.045 Uiso 1 1 calc R . . . .
C33 C 0.5078(13) 0.1466(3) 0.1806(4) 0.061(2) Uani 1 1 d . . . . .
H33 H 0.555282 0.114294 0.201111 0.073 Uiso 1 1 calc R . . . .
C21 C 0.2616(9) 0.4009(3) 0.3191(3) 0.0438(16) Uani 1 1 d . . . . .
H21 H 0.159567 0.383893 0.324899 0.053 Uiso 1 1 calc R . . . .
C3 C 0.7900(10) 0.2464(3) 0.0328(3) 0.0477(19) Uani 1 1 d . . . . .
H3 H 0.810322 0.226204 -0.002513 0.057 Uiso 1 1 calc R . . . .
C18 C 0.5647(10) 0.4476(3) 0.3031(3) 0.0488(18) Uani 1 1 d . . . . .
H18 H 0.668670 0.463454 0.298284 0.059 Uiso 1 1 calc R . . . .
C32 C 0.4430(13) 0.1421(3) 0.1199(4) 0.060(2) Uani 1 1 d . . . . .
H32 H 0.450650 0.106987 0.099201 0.072 Uiso 1 1 calc R . . . .
C25 C 0.4244(9) 0.2485(3) 0.1826(3) 0.0393(15) Uani 1 1 d . . . . .
C29 C 0.2201(11) 0.2327(4) -0.0017(3) 0.058(2) Uani 1 1 d . . . . .
H29 H 0.177950 0.229490 -0.042574 0.070 Uiso 1 1 calc R . . . .
C20 C 0.3070(12) 0.4533(4) 0.3471(4) 0.067(2) Uani 1 1 d . . . . .
H20 H 0.234525 0.472624 0.370847 0.081 Uiso 1 1 calc R . . . .
C30 C 0.2942(12) 0.1867(4) 0.0278(4) 0.062(2) Uani 1 1 d . . . . .
H30 H 0.298850 0.151497 0.007014 0.074 Uiso 1 1 calc R . . . .
C19 C 0.4589(13) 0.4762(4) 0.3393(5) 0.069(3) Uani 1 1 d . . . . .
H19 H 0.491739 0.511148 0.358349 0.083 Uiso 1 1 calc R . . . .
C35 C 0.1239(16) 0.4264(5) 0.7128(5) 0.087(3) Uani 1 1 d . . . . .
H35A H 0.237735 0.412950 0.721047 0.105 Uiso 1 1 calc R . . . .
H35B H 0.109368 0.459343 0.739589 0.105 Uiso 1 1 calc R . . . .

loop_
_atom_site_aniso_label
_atom_site_aniso_U_11
_atom_site_aniso_U_22
_atom_site_aniso_U_33
_atom_site_aniso_U_23
_atom_site_aniso_U_13
_atom_site_aniso_U_12
Fe2 0.0261(4) 0.0398(5) 0.0250(4) 0.0038(3) 0.0049(4) 0.0018(4)
Fe1 0.0234(4) 0.0363(5) 0.0221(4) 0.0007(3) 0.0042(3) -0.0008(4)
Cl1 0.0263(8) 0.0481(9) 0.0414(8) 0.0073(7) -0.0011(6) -0.0091(7)
Cl4 0.0313(8) 0.0638(11) 0.0372(8) 0.0121(7) 0.0116(7) 0.0056(8)
Cl2 0.0373(9) 0.0446(9) 0.0509(9) 0.0050(7) 0.0019(8) 0.0078(7)
Cl3 0.0555(11) 0.0521(10) 0.0387(9) -0.0068(7) 0.0051(8) -0.0101(9)
Cl53 0.100(2) 0.111(2) 0.0902(19) 0.0096(16) 0.0189(17) 0.0116(19)
Cl51 0.105(2) 0.0830(17) 0.102(2) -0.0194(15) 0.0362(18) -0.0295(16)
O1 0.031(2) 0.043(2) 0.029(2) -0.0023(18) 0.0056(19) 0.0017(19)
N3 0.032(3) 0.038(3) 0.024(2) 0.002(2) 0.003(2) 0.003(2)
N1 0.028(3) 0.040(3) 0.023(2) 0.000(2) 0.007(2) 0.000(2)
N2 0.021(3) 0.040(3) 0.025(2) 0.006(2) 0.0001(19) -0.002(2)
C6 0.024(3) 0.041(3) 0.029(3) 0.009(2) -0.002(3) -0.001(3)
C14 0.051(4) 0.035(3) 0.022(3) 0.001(2) 0.001(3) 0.001(3)
C22 0.028(3) 0.050(4) 0.031(3) 0.005(3) 0.008(3) 0.009(3)
C10 0.025(3) 0.046(4) 0.037(3) 0.005(3) 0.002(3) -0.003(3)
C1 0.040(4) 0.051(4) 0.021(3) -0.003(3) 0.004(3) 0.002(3)
N4 0.030(3) 0.039(3) 0.033(3) 0.002(2) 0.005(2) -0.005(2)
C8 0.031(3) 0.040(3) 0.016(2) 0.002(2) -0.001(2) -0.004(3)
C13 0.049(4) 0.043(4) 0.024(3) -0.002(3) -0.001(3) 0.000(3)
C26 0.031(3) 0.051(4) 0.034(3) 0.009(3) 0.005(3) -0.006(3)
C5 0.016(3) 0.046(3) 0.026(3) 0.001(2) 0.006(2) -0.001(2)
C24 0.025(4) 0.070(5) 0.060(5) -0.001(4) 0.005(3) -0.002(3)
C4 0.039(4) 0.052(4) 0.024(3) -0.005(3) 0.004(3) 0.005(3)
C23 0.020(3) 0.043(4) 0.037(3) 0.003(3) 0.001(3) -0.004(3)
C17 0.029(4) 0.042(4) 0.039(3) 0.007(3) 0.001(3) 0.000(3)
C7 0.063(5) 0.053(4) 0.033(3) 0.009(3) 0.003(3) 0.014(4)
C9 0.032(3) 0.046(4) 0.018(3) 0.003(2) 0.000(2) 0.000(3)
C11 0.042(4) 0.048(4) 0.045(4) 0.008(3) 0.007(3) -0.010(3)
C16 0.028(3) 0.059(4) 0.046(4) 0.016(3) 0.009(3) 0.005(3)
C28 0.032(4) 0.069(5) 0.042(4) -0.001(4) -0.005(3) -0.005(4)
C2 0.049(4) 0.048(4) 0.041(4) -0.011(3) 0.011(3) 0.006(3)
C15 0.042(4) 0.040(4) 0.045(4) 0.002(3) 0.009(3) 0.009(3)
C34 0.050(5) 0.047(4) 0.044(4) 0.005(3) -0.010(4) -0.008(3)
C12 0.037(4) 0.042(4) 0.040(4) 0.005(3) -0.005(3) -0.008(3)
C31 0.055(5) 0.045(4) 0.036(3) -0.003(3) -0.006(3) -0.003(3)
C27 0.028(3) 0.051(4) 0.033(3) 0.004(3) -0.002(3) 0.000(3)
C33 0.085(7) 0.039(4) 0.054(5) 0.003(3) -0.014(5) -0.002(4)
C21 0.029(4) 0.062(5) 0.041(4) -0.005(3) 0.009(3) 0.008(3)
C3 0.056(5) 0.064(5) 0.023(3) -0.014(3) 0.004(3) 0.012(4)
C18 0.044(4) 0.046(4) 0.057(4) -0.007(3) 0.008(4) -0.003(3)
C32 0.087(7) 0.044(4) 0.050(4) -0.005(3) 0.007(4) -0.007(4)
C25 0.031(3) 0.048(4) 0.040(3) 0.004(3) 0.009(3) -0.011(3)
C29 0.056(5) 0.078(6) 0.039(4) -0.007(4) -0.011(4) -0.011(4)
C20 0.057(6) 0.081(6) 0.067(5) -0.023(5) 0.023(4) 0.009(5)
C30 0.070(6) 0.074(6) 0.040(4) -0.006(4) -0.004(4) -0.002(5)
C19 0.068(6) 0.054(5) 0.089(7) -0.030(5) 0.024(5) 0.000(4)
C35 0.099(9) 0.100(8) 0.064(6) -0.007(5) 0.014(6) -0.030(7)

loop_
_atom_type_symbol
_atom_type_description
_atom_type_scat_dispersion_real
_atom_type_scat_dispersion_imag
_atom_type_scat_source
C C 0.0033 0.0016 'International Tables Vol C Tables 4.2.6.8 and 6.1.1.4'
H H 0.0000 0.0000 'International Tables Vol C Tables 4.2.6.8 and 6.1.1.4'
Cl Cl 0.1484 0.1585 'International Tables Vol C Tables 4.2.6.8 and 6.1.1.4'
Fe Fe 0.3463 0.8444 'International Tables Vol C Tables 4.2.6.8 and 6.1.1.4'
N N 0.0061 0.0033 'International Tables Vol C Tables 4.2.6.8 and 6.1.1.4'
O O 0.0106 0.0060 'International Tables Vol C Tables 4.2.6.8 and 6.1.1.4'

loop_
_geom_angle_atom_site_label_1
_geom_angle_atom_site_label_2
_geom_angle_atom_site_label_3
_geom_angle
_geom_angle_site_symmetry_1
_geom_angle_site_symmetry_3
_geom_angle_publ_flag
Cl2 Fe2 Cl4 106.49(8) . . ?
Cl3 Fe2 Cl4 108.72(8) . . ?
Cl3 Fe2 Cl2 109.53(8) . . ?
O1 Fe2 Cl4 110.39(16) . . ?
O1 Fe2 Cl2 111.05(15) . . ?
O1 Fe2 Cl3 110.56(15) . . ?
O1 Fe1 Cl1 98.72(15) . . ?
O1 Fe1 N3 98.56(19) . . ?
O1 Fe1 N1 96.56(19) . . ?
O1 Fe1 N2 169.04(19) . . ?
O1 Fe1 N4 88.9(2) . . ?
N3 Fe1 Cl1 98.28(15) . . ?
N3 Fe1 N2 89.23(18) . . ?
N3 Fe1 N4 73.9(2) . . ?
N1 Fe1 Cl1 97.61(15) . . ?
N1 Fe1 N3 156.1(2) . . ?
N1 Fe1 N2 73.67(19) . . ?
N1 Fe1 N4 88.0(2) . . ?
N2 Fe1 Cl1 87.69(13) . . ?
N4 Fe1 Cl1 169.91(15) . . ?
N4 Fe1 N2 85.90(18) . . ?
Fe2 O1 Fe1 139.2(3) . . ?
C22 N3 Fe1 117.4(4) . . ?
C18 N3 Fe1 123.1(5) . . ?
C18 N3 C22 119.5(6) . . ?
C1 N1 Fe1 120.7(4) . . ?
C1 N1 C5 120.3(5) . . ?
C5 N1 Fe1 119.0(4) . . ?
C6 N2 Fe1 115.7(4) . . ?
C6 N2 C8 121.2(5) . . ?
C8 N2 Fe1 123.0(3) . . ?
N2 C6 C5 116.4(5) . . ?
N2 C6 C7 126.7(6) . . ?
C5 C6 C7 117.0(5) . . ?
C13 C14 C15 121.1(6) . . ?
C9 C14 C13 120.0(7) . . ?
C9 C14 C15 118.9(6) . . ?
N3 C22 C23 115.7(5) . . ?
N3 C22 C21 121.0(6) . . ?
C21 C22 C23 123.3(6) . . ?
C11 C10 C9 119.6(7) . . ?
N1 C1 C2 121.8(6) . . ?
C23 N4 Fe1 116.0(4) . . ?
C23 N4 C25 121.7(5) . . ?
C25 N4 Fe1 119.0(4) . . ?
C17 C8 N2 118.4(6) . . ?
C17 C8 C9 119.6(6) . . ?
C9 C8 N2 121.8(6) . . ?
C12 C13 C14 121.3(7) . . ?
C27 C26 C31 118.5(6) . . ?
C25 C26 C31 118.1(6) . . ?
C25 C26 C27 123.4(6) . . ?
N1 C5 C6 115.2(5) . . ?
N1 C5 C4 120.9(6) . . ?
C4 C5 C6 123.9(5) . . ?
C3 C4 C5 118.9(6) . . ?
C22 C23 C24 118.9(6) . . ?
N4 C23 C22 115.8(5) . . ?
N4 C23 C24 125.3(6) . . ?
C8 C17 C16 121.8(6) . . ?
C14 C9 C10 118.4(6) . . ?
C14 C9 C8 119.3(6) . . ?
C10 C9 C8 122.3(6) . . ?
C10 C11 C12 121.2(7) . . ?
C15 C16 C17 119.2(7) . . ?
C27 C28 C29 121.6(7) . . ?
C3 C2 C1 117.9(7) . . ?
C16 C15 C14 121.2(6) . . ?
C25 C34 C33 121.7(7) . . ?
C13 C12 C11 119.5(7) . . ?
C32 C31 C26 120.1(6) . . ?
C32 C31 C30 121.9(7) . . ?
C30 C31 C26 117.9(7) . . ?
C28 C27 C26 120.2(7) . . ?
C32 C33 C34 119.2(7) . . ?
C22 C21 C20 119.3(7) . . ?
C2 C3 C4 120.1(6) . . ?
N3 C18 C19 121.2(7) . . ?
C33 C32 C31 120.6(7) . . ?
N4 C25 C26 118.5(6) . . ?
C34 C25 N4 120.6(6) . . ?
C34 C25 C26 120.3(7) . . ?
C30 C29 C28 119.5(7) . . ?
C19 C20 C21 119.0(8) . . ?
C29 C30 C31 122.2(8) . . ?
C20 C19 C18 120.0(8) . . ?
Cl51 C35 Cl53 114.8(6) . . ?

loop_
_geom_bond_atom_site_label_1
_geom_bond_atom_site_label_2
_geom_bond_distance
_geom_bond_site_symmetry_2
_geom_bond_publ_flag
Fe2 Cl4 2.2274(19) . ?
Fe2 Cl2 2.2255(19) . ?
Fe2 Cl3 2.216(2) . ?
Fe2 O1 1.767(4) . ?
Fe1 Cl1 2.2983(17) . ?
Fe1 O1 1.806(4) . ?
Fe1 N3 2.135(5) . ?
Fe1 N1 2.124(5) . ?
Fe1 N2 2.270(5) . ?
Fe1 N4 2.233(5) . ?
Cl53 C35 1.732(11) . ?
Cl51 C35 1.717(11) . ?
N3 C22 1.356(8) . ?
N3 C18 1.333(9) . ?
N1 C1 1.327(8) . ?
N1 C5 1.347(7) . ?
N2 C6 1.282(8) . ?
N2 C8 1.433(8) . ?
C6 C5 1.492(9) . ?
C6 C7 1.504(8) . ?
C14 C13 1.409(9) . ?
C14 C9 1.399(9) . ?
C14 C15 1.431(10) . ?
C22 C23 1.469(9) . ?
C22 C21 1.380(9) . ?
C10 C9 1.430(9) . ?
C10 C11 1.376(9) . ?
C1 C2 1.405(9) . ?
N4 C23 1.289(8) . ?
N4 C25 1.415(9) . ?
C8 C17 1.357(9) . ?
C8 C9 1.433(9) . ?
C13 C12 1.352(10) . ?
C26 C31 1.436(10) . ?
C26 C27 1.424(9) . ?
C26 C25 1.419(9) . ?
C5 C4 1.391(8) . ?
C24 C23 1.503(9) . ?
C4 C3 1.383(10) . ?
C17 C16 1.410(10) . ?
C11 C12 1.405(10) . ?
C16 C15 1.359(10) . ?
C28 C27 1.362(9) . ?
C28 C29 1.404(11) . ?
C2 C3 1.379(10) . ?
C34 C33 1.411(11) . ?
C34 C25 1.376(10) . ?
C31 C32 1.408(11) . ?
C31 C30 1.420(10) . ?
C33 C32 1.385(12) . ?
C21 C20 1.384(12) . ?
C18 C19 1.384(11) . ?
C29 C30 1.348(12) . ?
C20 C19 1.358(13) . ?

loop_
_platon_squeeze_void_nr
_platon_squeeze_void_average_x
_platon_squeeze_void_average_y
_platon_squeeze_void_average_z
_platon_squeeze_void_volume
_platon_squeeze_void_count_electrons
_platon_squeeze_void_content
1 -0.026 0.000 0.000 179 53 ' '
2 0.000 0.500 0.000 107 39 ' '
3 0.000 1.000 0.500 107 39 ' '
4 -0.023 0.500 0.500 179 53 ' '

loop_
_twin_individual_id
_twin_individual_mass_fraction_refined
1 0.5741(19)
2 0.4259(19)
